data_4003327
loop_
_publ_author_name
'Yang, Guangsai'
'Gong, Pifu'
'Lin, Zheshuai'
'Ye, Ning'

_publ_section_title
;
 AZn2BO3X2(A = K, Rb, NH4; X = Cl, Br): New Members of KBBF Family
 Exhibiting Large SHG Response and the Enhancement of Layer Interaction by
 Modified Structures
;
_journal_issue 24
_journal_name_full 'Chemistry of Materials'
_journal_page_first 9122
_journal_paper_doi 10.1021/acs.chemmater.6b04272
_journal_volume 28
_journal_year 2016
_chemical_formula_sum 'B Cl2 H4 N O3 Zn2'
_chemical_formula_weight 274.50
_space_group_crystal_system trigonal
_space_group_IT_number 155
_space_group_name_Hall 'R 3 2"'
_space_group_name_H-M_alt 'R 3 2 :H'
_audit_creation_method SHELXL-2014/7
_cell_angle_alpha 90
_cell_angle_beta 90
_cell_angle_gamma 120
_cell_formula_units_Z 3
_cell_length_a 4.952(6)
_cell_length_b 4.952(6)
_cell_length_c 27.05(5)
_cell_measurement_reflns_used 532
_cell_measurement_temperature 293(2)
_cell_measurement_theta_max 27.4934
_cell_measurement_theta_min 4.5218
_cell_volume 574.5(14)
_computing_structure_refinement 'SHELXL-2014/7 (Sheldrick, 2014)'
_diffrn_ambient_temperature 293(2)
_diffrn_detector_area_resol_mean 14.6306
_diffrn_measured_fraction_theta_full 0.988
_diffrn_measured_fraction_theta_max 0.985
_diffrn_measurement_device
; 
Mercury70 (2x2 bin mode) 
;
_diffrn_measurement_method CCD_Profile_fitting
_diffrn_radiation_type MoK\a
_diffrn_radiation_wavelength 0.71073
_diffrn_reflns_av_R_equivalents 0.0651
_diffrn_reflns_av_unetI/netI 0.0567
_diffrn_reflns_Laue_measured_fraction_full 0.988
_diffrn_reflns_Laue_measured_fraction_max 0.985
_diffrn_reflns_limit_h_max 5
_diffrn_reflns_limit_h_min -6
_diffrn_reflns_limit_k_max 6
_diffrn_reflns_limit_k_min -6
_diffrn_reflns_limit_l_max 33
_diffrn_reflns_limit_l_min -34
_diffrn_reflns_number 1147
_diffrn_reflns_point_group_measured_fraction_full 0.992
_diffrn_reflns_point_group_measured_fraction_max 0.990
_diffrn_reflns_theta_full 25.242
_diffrn_reflns_theta_max 27.521
_diffrn_reflns_theta_min 4.522
_diffrn_source 'fine-focus sealed tube'
_exptl_absorpt_coefficient_mu 6.895
_exptl_absorpt_correction_T_max 1.0000
_exptl_absorpt_correction_T_min 0.4376
_exptl_absorpt_correction_type multi-scan
_exptl_crystal_colour White
_exptl_crystal_density_diffrn 2.415
_exptl_crystal_description Prism
_exptl_crystal_F_000 402
_exptl_crystal_size_max 0.5000
_exptl_crystal_size_mid 0.4000
_exptl_crystal_size_min 0.0500
_refine_diff_density_max 0.824
_refine_diff_density_min -1.070
_refine_diff_density_rms 0.285
_refine_ls_abs_structure_details
;
 Flack x determined using 84 quotients [(I+)-(I-)]/[(I+)+(I-)]
 (Parsons, Flack and Wagner, Acta Cryst. B69 (2013) 249-259).
;
_refine_ls_abs_structure_Flack 0.14(8)
_refine_ls_extinction_coef 0.020(5)
_refine_ls_extinction_expression Fc^*^=kFc[1+0.001xFc^2^\l^3^/sin(2\q)]^-1/4^
_refine_ls_extinction_method 'SHELXL-2014/7 (Sheldrick 2014'
_refine_ls_goodness_of_fit_ref 1.050
_refine_ls_hydrogen_treatment undef
_refine_ls_matrix_type full
_refine_ls_number_parameters 18
_refine_ls_number_reflns 300
_refine_ls_number_restraints 0
_refine_ls_restrained_S_all 1.050
_refine_ls_R_factor_all 0.0460
_refine_ls_R_factor_gt 0.0449
_refine_ls_shift/su_max 0.001
_refine_ls_shift/su_mean 0.000
_refine_ls_structure_factor_coef Fsqd
_refine_ls_weighting_details 'w=1/[\s^2^(Fo^2^)+(0.0587P)^2^] where P=(Fo^2^+2Fc^2^)/3'
_refine_ls_weighting_scheme calc
_refine_ls_wR_factor_gt 0.1012
_refine_ls_wR_factor_ref 0.1016
_reflns_Friedel_coverage 0.510
_reflns_Friedel_fraction_full 1.000
_reflns_Friedel_fraction_max 1.000
_reflns_number_gt 287
_reflns_number_total 300
_reflns_threshold_expression 'I > 2\s(I)'
_cod_data_source_file cm6b04272_si_002.cif
_cod_data_source_block 2
_cod_depositor_comments
;
The following automatic conversions were performed:

data item '_exptl_absorpt_correction_type' value 'Multi-scan' was
changed to 'multi-scan' in accordance with the
/home/saulius/struct/COD-crude-data/automatic-downloads/DataCite-retrospective/ACS/depositions/lib/dictionaries/cif_core.dic
dictionary named 'cif_core.dic' version 2.4.2 last updated on
2011-04-26.

Automatic conversion script
Id: cif_fix_values 6909 2019-04-08 15:41:33Z antanas 
;
_cod_original_cell_volume 574.5(17)
_cod_database_code 4003327
_shelx_shelxl_version_number 2014/7
_shelx_space_group_comment
;
The symmetry employed for this shelxl refinement is uniquely defined
by the following loop, which should always be used as a source of
symmetry information in preference to the above space-group names.
They are only intended as comments.
;

loop_
_space_group_symop_operation_xyz
'x, y, z'
'-y, x-y, z'
'-x+y, -x, z'
'y, x, -z'
'x-y, -y, -z'
'-x, -x+y, -z'
'x+2/3, y+1/3, z+1/3'
'-y+2/3, x-y+1/3, z+1/3'
'-x+y+2/3, -x+1/3, z+1/3'
'y+2/3, x+1/3, -z+1/3'
'x-y+2/3, -y+1/3, -z+1/3'
'-x+2/3, -x+y+1/3, -z+1/3'
'x+1/3, y+2/3, z+2/3'
'-y+1/3, x-y+2/3, z+2/3'
'-x+y+1/3, -x+2/3, z+2/3'
'y+1/3, x+2/3, -z+2/3'
'x-y+1/3, -y+2/3, -z+2/3'
'-x+1/3, -x+y+2/3, -z+2/3'

loop_
_atom_site_label
_atom_site_type_symbol
_atom_site_fract_x
_atom_site_fract_y
_atom_site_fract_z
_atom_site_U_iso_or_equiv
_atom_site_adp_type
_atom_site_occupancy
_atom_site_site_symmetry_order
_atom_site_calc_flag
_atom_site_refinement_flags_posn
_atom_site_refinement_flags_adp
_atom_site_refinement_flags_occupancy
Zn1 Zn 0.3333 0.6667 0.97349(5) 0.0178(6) Uani 1 3 d S T P
Cl1 Cl 0.3333 0.6667 0.89011(14) 0.0501(10) Uani 1 3 d S T P
N1 N 0.6667 0.3333 0.8333 0.055(5) Uani 1 6 d S T P
O1 O 0.7229(15) 1.0000 1.0000 0.024(2) Uani 1 2 d S T P
B1 B 1.0000 1.0000 1.0000 0.022(4) Uani 1 6 d S T P

loop_
_atom_site_aniso_label
_atom_site_aniso_U_11
_atom_site_aniso_U_22
_atom_site_aniso_U_33
_atom_site_aniso_U_23
_atom_site_aniso_U_13
_atom_site_aniso_U_12
Zn1 0.0111(6) 0.0111(6) 0.0312(9) 0.000 0.000 0.0056(3)
Cl1 0.0598(15) 0.0598(15) 0.0307(19) 0.000 0.000 0.0299(7)
N1 0.040(6) 0.040(6) 0.086(16) 0.000 0.000 0.020(3)
O1 0.009(3) 0.013(4) 0.051(6) -0.007(4) -0.004(2) 0.0066(18)
B1 0.009(4) 0.009(4) 0.047(13) 0.000 0.000 0.005(2)

loop_
_atom_type_symbol
_atom_type_description
_atom_type_scat_dispersion_real
_atom_type_scat_dispersion_imag
_atom_type_scat_source
B B 0.0013 0.0007 'International Tables Vol C Tables 4.2.6.8 and 6.1.1.4'
H H 0.0000 0.0000 'International Tables Vol C Tables 4.2.6.8 and 6.1.1.4'
N N 0.0061 0.0033 'International Tables Vol C Tables 4.2.6.8 and 6.1.1.4'
O O 0.0106 0.0060 'International Tables Vol C Tables 4.2.6.8 and 6.1.1.4'
Cl Cl 0.1484 0.1585 'International Tables Vol C Tables 4.2.6.8 and 6.1.1.4'
Zn Zn 0.2839 1.4301 'International Tables Vol C Tables 4.2.6.8 and 6.1.1.4'

loop_
_geom_angle_atom_site_label_1
_geom_angle_atom_site_label_2
_geom_angle_atom_site_label_3
_geom_angle
_geom_angle_site_symmetry_1
_geom_angle_site_symmetry_3
O1 Zn1 O1 107.21(8) . 2_665
O1 Zn1 O1 107.21(8) . 3_565
O1 Zn1 O1 107.21(8) 2_665 3_565
O1 Zn1 Cl1 111.65(8) . .
O1 Zn1 Cl1 111.65(7) 2_665 .
O1 Zn1 Cl1 111.65(7) 3_565 .
B1 O1 Zn1 124.62(18) . .
B1 O1 Zn1 124.62(18) . 4_567
Zn1 O1 Zn1 110.8(4) . 4_567
O1 B1 O1 120.000(12) 3_675 2_765
O1 B1 O1 120.000(9) 3_675 .
O1 B1 O1 120.00(3) 2_765 .

loop_
_geom_bond_atom_site_label_1
_geom_bond_atom_site_label_2
_geom_bond_distance
_geom_bond_site_symmetry_2
Zn1 O1 1.943(5) .
Zn1 O1 1.943(5) 2_665
Zn1 O1 1.943(5) 3_565
Zn1 Cl1 2.255(5) .
O1 B1 1.372(7) .
O1 Zn1 1.943(5) 4_567
B1 O1 1.372(8) 3_675
B1 O1 1.372(8) 2_765
